data_1531463
loop_
_publ_author_name
'Gulay, L.D.'
'Parasyuk, O.V.'

_publ_section_title
;
 Crystal structure of the Ag2.66 Hg2 Sn1.34 Se6 and Hg2 Sn Se4 compounds
;
_journal_name_full 'Journal of Alloys Compd.'
_journal_page_first 94
_journal_page_last 98
_journal_volume 337
_journal_year 2002
_chemical_formula_sum 'Hg2 Se4 Sn'
_chemical_name_systematic 'Hg2 Sn Se4'
_space_group_IT_number 82
_symmetry_space_group_name_Hall 'I -4'
_symmetry_space_group_name_H-M 'I -4'
_cell_angle_alpha 90
_cell_angle_beta 90
_cell_angle_gamma 90
_cell_formula_units_Z 2
_cell_length_a 5.777
_cell_length_b 5.777
_cell_length_c 11.557
_cell_volume 385.700
_citation_journal_id_ASTM JALCEU
_cod_data_source_file Gulay_JALCEU_2002_457.cif
_cod_data_source_block Hg2Se4Sn1
_cod_original_cell_volume 385.7002
_cod_original_formula_sum 'Hg2 Se4 Sn1'
_cod_database_code 1531463

loop_
_symmetry_equiv_pos_as_xyz
x,y,z
y,-x,-z
-x,-y,z
-y,x,-z
x+1/2,y+1/2,z+1/2
y+1/2,-x+1/2,-z+1/2
-x+1/2,-y+1/2,z+1/2
-y+1/2,x+1/2,-z+1/2

loop_
_atom_site_label
_atom_site_type_symbol
_atom_site_fract_x
_atom_site_fract_y
_atom_site_fract_z
_atom_site_occupancy
_atom_site_U_iso_or_equiv
Hg2 Hg+2 0 0 0.5 1 0.0
Hg1 Hg+2 0 0.5 0.75 1 0.0
Se1 Se-2 0.2019 0.7656 0.1104 1 0.0
Sn1 Sn+4 0 0.5 0.25 1 0.0
